data_7102706
loop_
_publ_author_name
'Metrangolo, Pierangelo'
'Pilati, Tullio'
'Resnati, Giuseppe'
'Stevenazzi, Andrea'

_publ_section_title
;
 Metric engineering of perfluorocarbon-hydrocarbon layered solids
 driven by the halogen bonding.
;
_journal_issue 13
_journal_name_full 'Chemical communications (Cambridge, England)'
_journal_page_first 1492
_journal_page_last 1493
_journal_paper_doi 10.1039/b402305f
_journal_year 2004
_chemical_formula_moiety 'C8 H12 N2, C4 F8 I2'
_chemical_formula_sum 'C12 H12 F8 I2 N2'
_chemical_formula_weight 590.04
_chemical_name_systematic
;
1,6-dicianohexane 1,4-diiodooctafluorobutane
;
_space_group_IT_number 14
_symmetry_cell_setting monoclinic
_symmetry_space_group_name_Hall '-P 2yn'
_symmetry_space_group_name_H-M 'P 1 21/n 1'
_atom_sites_solution_hydrogens difmap
_atom_sites_solution_primary direct
_atom_sites_solution_secondary difmap
_audit_creation_method SHELXL-97
_audit_update_record
;
July 4th, 2003

Checkcif

;
_cell_angle_alpha 90.00
_cell_angle_beta 92.886(8)
_cell_angle_gamma 90.00
_cell_formula_units_Z 2
_cell_length_a 7.8842(8)
_cell_length_b 6.3141(6)
_cell_length_c 17.377(2)
_cell_measurement_reflns_used 7398
_cell_measurement_temperature 90(2)
_cell_measurement_theta_max 35.804
_cell_measurement_theta_min 2.347
_cell_volume 863.96(16)
_computing_cell_refinement 'Bruker SAINT'
_computing_data_collection 'Bruker SMART'
_computing_data_reduction 'Bruker SAINT'
_computing_molecular_graphics 'ORTEPIII (Burnett & Johnson,1996)'
_computing_publication_material 'SHELXL-97 (Sheldrick, 1997)'
_computing_structure_refinement 'SHELXL-97 (Sheldrick, 1997)'
_computing_structure_solution 'SIR-92, (Altomare et al., 1994)'
_diffrn_ambient_temperature 90(2)
_diffrn_measured_fraction_theta_full 0.896
_diffrn_measured_fraction_theta_max 0.896
_diffrn_measurement_device_type 'Bruker APEX CCD area detector'
_diffrn_measurement_method '\w and \f scans'
_diffrn_radiation_monochromator graphite
_diffrn_radiation_source 'fine-focus sealed tube'
_diffrn_radiation_type MoK\a
_diffrn_radiation_wavelength 0.71073
_diffrn_reflns_av_R_equivalents 0.0359
_diffrn_reflns_av_sigmaI/netI 0.0353
_diffrn_reflns_limit_h_max 12
_diffrn_reflns_limit_h_min -12
_diffrn_reflns_limit_k_max 10
_diffrn_reflns_limit_k_min -10
_diffrn_reflns_limit_l_max 28
_diffrn_reflns_limit_l_min -28
_diffrn_reflns_number 17631
_diffrn_reflns_theta_full 36.41
_diffrn_reflns_theta_max 36.41
_diffrn_reflns_theta_min 2.35
_diffrn_standards_decay_% 0.00
_exptl_absorpt_coefficient_mu 3.717
_exptl_absorpt_correction_T_max 1.000000
_exptl_absorpt_correction_T_min 0.824330
_exptl_absorpt_correction_type multi-scan
_exptl_absorpt_process_details 'SADABS,(Bruker, 1997)'
_exptl_crystal_colour colourless
_exptl_crystal_density_diffrn 2.268
_exptl_crystal_density_method 'not measured'
_exptl_crystal_description tablet
_exptl_crystal_F_000 552
_exptl_crystal_size_max 0.16
_exptl_crystal_size_mid 0.11
_exptl_crystal_size_min 0.04
_refine_diff_density_max 1.800
_refine_diff_density_min -1.876
_refine_diff_density_rms 0.178
_refine_ls_extinction_method none
_refine_ls_goodness_of_fit_ref 1.091
_refine_ls_hydrogen_treatment refall
_refine_ls_matrix_type full
_refine_ls_number_parameters 133
_refine_ls_number_reflns 4048
_refine_ls_number_restraints 0
_refine_ls_restrained_S_all 1.091
_refine_ls_R_factor_all 0.0419
_refine_ls_R_factor_gt 0.0344
_refine_ls_shift/su_max 0.000
_refine_ls_shift/su_mean 0.000
_refine_ls_structure_factor_coef Fsqd
_refine_ls_weighting_details 'w=1/[\s^2^(Fo^2^)+(0.0311P)^2^+0.6696P] where P=(Fo^2^+2Fc^2^)/3'
_refine_ls_weighting_scheme calc
_refine_ls_wR_factor_gt 0.0702
_refine_ls_wR_factor_ref 0.0728
_reflns_number_gt 3553
_reflns_number_total 4048
_reflns_threshold_expression >2\s(I)
_cod_data_source_file b402305f.txt
_cod_data_source_block re107lt
_cod_depositor_comments
;
The following automatic conversions were performed:
'_symmetry_cell_setting' value 'Monoclinic' changed to 'monoclinic'
according to '/home/saulius/struct/CIF-dictionaries/cif_core.dic'
dictionary named 'cif_core.dic' version 2.4.1 from
2010-06-29.

'_geom_bond_publ_flag' value 'NO' changed to 'no' according
to '/home/saulius/struct/CIF-dictionaries/cif_core.dic' dictionary named
'cif_core.dic' version 2.4.1 from 2010-06-29 (18
times).

'_geom_angle_publ_flag' value 'NO' changed to 'no' according to
'/home/saulius/struct/CIF-dictionaries/cif_core.dic' dictionary named
'cif_core.dic' version 2.4.1 from 2010-06-29 (31
time).

'_geom_torsion_publ_flag' value 'NO' changed to 'no' according to
'/home/saulius/struct/CIF-dictionaries/cif_core.dic' dictionary named
'cif_core.dic' version 2.4.1 from 2010-06-29 (11 times).

Automatic conversion script
Id: cif_fix_enum 1527 2010-12-29 10:47:43Z saulius 
;
_cod_original_sg_symbol_H-M P2(1)/n
_cod_database_code 7102706

loop_
_symmetry_equiv_pos_as_xyz
'x, y, z'
'-x+1/2, y+1/2, -z+1/2'
'-x, -y, -z'
'x-1/2, -y-1/2, z-1/2'

loop_
_atom_site_label
_atom_site_type_symbol
_atom_site_fract_x
_atom_site_fract_y
_atom_site_fract_z
_atom_site_U_iso_or_equiv
_atom_site_adp_type
_atom_site_occupancy
_atom_site_calc_flag
I I 0.718388(18) -0.10288(2) 0.167511(8) 0.01356(5) Uani 1 d
F1 F 1.07736(19) -0.1071(2) 0.14023(9) 0.0192(3) Uani 1 d
F2 F 0.9368(2) -0.3420(2) 0.07139(8) 0.0171(3) Uani 1 d
F3 F 0.93133(19) 0.2115(2) 0.05626(8) 0.0171(3) Uani 1 d
F4 F 0.77812(17) -0.0160(2) -0.01210(8) 0.0160(3) Uani 1 d
C5 C 0.9323(3) -0.1406(3) 0.09757(13) 0.0123(4) Uani 1 d
C6 C 0.9271(3) 0.0128(3) 0.02827(12) 0.0113(4) Uani 1 d
N N 0.4154(3) -0.0938(4) 0.26197(13) 0.0215(4) Uani 1 d
C1 C 0.2969(3) -0.1174(4) 0.29644(14) 0.0165(4) Uani 1 d
C2 C 0.1469(3) -0.1487(4) 0.34143(14) 0.0168(4) Uani 1 d
H2A H 0.049(5) -0.120(5) 0.308(2) 0.027(10) Uiso 1 d
H2B H 0.142(4) -0.298(6) 0.356(2) 0.024(8) Uiso 1 d
C3 C 0.1487(3) -0.0122(4) 0.41410(13) 0.0140(4) Uani 1 d
H3A H 0.138(4) 0.131(5) 0.3993(19) 0.014(8) Uiso 1 d
H3B H 0.252(4) -0.027(5) 0.4450(18) 0.014(7) Uiso 1 d
C4 C 0.0007(3) -0.0675(4) 0.46388(13) 0.0138(4) Uani 1 d
H4A H 0.007(4) -0.212(6) 0.4749(19) 0.026(9) Uiso 1 d
H4B H -0.103(4) -0.051(5) 0.4335(18) 0.014(7) Uiso 1 d

loop_
_atom_site_aniso_label
_atom_site_aniso_U_11
_atom_site_aniso_U_22
_atom_site_aniso_U_33
_atom_site_aniso_U_23
_atom_site_aniso_U_13
_atom_site_aniso_U_12
I 0.01394(7) 0.01529(7) 0.01189(7) 0.00038(5) 0.00514(5) 0.00060(5)
F1 0.0129(7) 0.0298(8) 0.0146(6) 0.0030(6) -0.0010(5) -0.0012(6)
F2 0.0232(7) 0.0108(5) 0.0178(7) 0.0001(5) 0.0077(6) 0.0033(5)
F3 0.0248(7) 0.0096(6) 0.0176(7) -0.0020(5) 0.0083(6) 0.0004(5)
F4 0.0108(6) 0.0226(7) 0.0146(6) 0.0026(5) 0.0008(5) 0.0003(5)
C5 0.0120(9) 0.0136(9) 0.0114(9) 0.0000(7) 0.0029(7) 0.0004(7)
C6 0.0116(9) 0.0113(8) 0.0113(8) -0.0007(7) 0.0024(7) 0.0009(7)
N 0.0201(10) 0.0283(11) 0.0167(9) 0.0012(8) 0.0073(8) 0.0028(8)
C1 0.0179(11) 0.0200(10) 0.0118(9) -0.0007(8) 0.0028(8) 0.0015(8)
C2 0.0143(10) 0.0236(11) 0.0128(9) -0.0029(8) 0.0043(8) -0.0019(9)
C3 0.0125(9) 0.0163(9) 0.0134(9) -0.0008(8) 0.0037(7) -0.0017(8)
C4 0.0138(10) 0.0152(9) 0.0127(9) -0.0006(7) 0.0047(7) 0.0002(8)

loop_
_atom_type_symbol
_atom_type_description
_atom_type_scat_dispersion_real
_atom_type_scat_dispersion_imag
_atom_type_scat_source
C C 0.0033 0.0016 'International Tables Vol C Tables 4.2.6.8 and 6.1.1.4'
H H 0.0000 0.0000 'International Tables Vol C Tables 4.2.6.8 and 6.1.1.4'
N N 0.0061 0.0033 'International Tables Vol C Tables 4.2.6.8 and 6.1.1.4'
F F 0.0171 0.0103 'International Tables Vol C Tables 4.2.6.8 and 6.1.1.4'
I I -0.4742 1.8119 'International Tables Vol C Tables 4.2.6.8 and 6.1.1.4'

loop_
_geom_angle_atom_site_label_1
_geom_angle_atom_site_label_2
_geom_angle_atom_site_label_3
_geom_angle
_geom_angle_site_symmetry_1
_geom_angle_site_symmetry_3
_geom_angle_publ_flag
F1 C5 F2 107.29(18) . . no
F1 C5 C6 108.60(18) . . no
F2 C5 C6 109.13(17) . . no
F1 C5 I 109.94(15) . . no
F2 C5 I 109.29(14) . . no
C6 C5 I 112.46(14) . . no
F3 C6 F4 108.55(17) . . no
F3 C6 C5 107.69(17) . . no
F4 C6 C5 108.01(17) . . no
F3 C6 C6 108.6(2) . 3_755 no
F4 C6 C6 108.0(2) . 3_755 no
C5 C6 C6 115.8(2) . 3_755 no
N C1 C2 179.2(3) . . no
C1 C2 C3 113.0(2) . . no
C1 C2 H2A 107(2) . . no
C3 C2 H2A 112(2) . . no
C1 C2 H2B 108(2) . . no
C3 C2 H2B 109(2) . . no
H2A C2 H2B 107(3) . . no
C4 C3 C2 111.28(19) . . no
C4 C3 H3A 108(2) . . no
C2 C3 H3A 109(2) . . no
C4 C3 H3B 108.3(18) . . no
C2 C3 H3B 112.3(19) . . no
H3A C3 H3B 108(3) . . no
C4 C4 C3 112.2(2) 3_556 . no
C4 C4 H4A 112(2) 3_556 . no
C3 C4 H4A 108(2) . . no
C4 C4 H4B 110.9(19) 3_556 . no
C3 C4 H4B 108.5(19) . . no
H4A C4 H4B 105(3) . . no

loop_
_geom_bond_atom_site_label_1
_geom_bond_atom_site_label_2
_geom_bond_distance
_geom_bond_site_symmetry_2
_geom_bond_publ_flag
I C5 2.141(2) . no
F1 C5 1.348(3) . no
F2 C5 1.351(3) . no
F3 C6 1.346(3) . no
F4 C6 1.350(3) . no
C5 C6 1.544(3) . no
C6 C6 1.557(4) 3_755 no
N C1 1.144(3) . no
C1 C2 1.464(3) . no
C2 C3 1.529(3) . no
C2 H2A 0.96(4) . no
C2 H2B 0.98(4) . no
C3 C4 1.528(3) . no
C3 H3A 0.94(3) . no
C3 H3B 0.96(3) . no
C4 C4 1.518(5) 3_556 no
C4 H4A 0.93(3) . no
C4 H4B 0.95(3) . no

loop_
_geom_torsion_atom_site_label_1
_geom_torsion_atom_site_label_2
_geom_torsion_atom_site_label_3
_geom_torsion_atom_site_label_4
_geom_torsion
_geom_torsion_site_symmetry_4
_geom_torsion_publ_flag
F1 C5 C6 F3 -60.3(2) . no
F2 C5 C6 F3 -176.99(17) . no
I C5 C6 F3 61.57(19) . no
F1 C5 C6 F4 -177.39(17) . no
F2 C5 C6 F4 66.0(2) . no
I C5 C6 F4 -55.49(19) . no
F1 C5 C6 C6 61.4(3) 3_755 no
F2 C5 C6 C6 -55.2(3) 3_755 no
I C5 C6 C6 -176.7(2) 3_755 no
C1 C2 C3 C4 -173.6(2) . no
C2 C3 C4 C4 -179.6(3) 3_556 no
